data_8107272
loop_
_publ_author_name
'Huang, Meifen'
'Chen, Zhizheng'
'Xu, Jiajun'
'Wu, Qiong'

_publ_section_title
;
 [5-Bromo-2-(2-(dimethylamino)ethyliminomethyl)phenolato-\k3
 N,N&#x2032;,O]-isothiocyanato-nickel(II), C12H14BrN3NiOS
;
_journal_issue 6
_journal_name_full 'Zeitschrift f\"ur Kristallographie - New Crystal Structures'
_journal_page_first 987
_journal_page_last 989
_journal_paper_doi 10.1515/ncrs-2022-0305
_journal_volume 237
_journal_year 2022
_chemical_formula_moiety 'C12 H14 Br N3 Ni O S'
_chemical_formula_sum 'C12 H14 Br N3 Ni O S'
_chemical_formula_weight 386.94
_space_group_crystal_system monoclinic
_space_group_IT_number 14
_space_group_name_Hall '-P 2ybc'
_space_group_name_H-M_alt 'P 1 21/c 1'
_atom_sites_solution_hydrogens geom
_cell_angle_alpha 90
_cell_angle_beta 95.564(2)
_cell_angle_gamma 90
_cell_formula_units_Z 4
_cell_length_a 7.0191(5)
_cell_length_b 10.8476(7)
_cell_length_c 19.0237(12)
_cell_measurement_temperature 148(2)
_cell_volume 1441.65(17)
_computing_molecular_graphics 'Olex2 1.3 (Dolomanov et al., 2009)'
_computing_publication_material 'Olex2 1.3 (Dolomanov et al., 2009)'
_computing_structure_refinement 'SHELXL-2019/2 (Sheldrick, 2019)'
_diffrn_ambient_temperature 148(2)
_diffrn_measured_fraction_theta_full 0.987
_diffrn_measured_fraction_theta_max 0.983
_diffrn_radiation_type MoK\a
_diffrn_radiation_wavelength 0.71073
_diffrn_reflns_av_unetI/netI 0.0511
_diffrn_reflns_Laue_measured_fraction_full 0.987
_diffrn_reflns_Laue_measured_fraction_max 0.983
_diffrn_reflns_number 2914
_diffrn_reflns_point_group_measured_fraction_full 0.987
_diffrn_reflns_point_group_measured_fraction_max 0.983
_diffrn_reflns_theta_full 25.242
_diffrn_reflns_theta_max 26.410
_diffrn_reflns_theta_min 2.151
_exptl_absorpt_coefficient_mu 4.256
_exptl_crystal_density_diffrn 1.783
_exptl_crystal_F_000 776
_refine_diff_density_max 0.519
_refine_diff_density_min -1.085
_refine_diff_density_rms 0.112
_refine_ls_extinction_coef 0.0031(7)
_refine_ls_extinction_expression Fc^*^=kFc[1+0.001xFc^2^\l^3^/sin(2\q)]^-1/4^
_refine_ls_extinction_method 'SHELXL-2019/2 (Sheldrick 2019)'
_refine_ls_goodness_of_fit_ref 0.931
_refine_ls_hydrogen_treatment constr
_refine_ls_matrix_type full
_refine_ls_number_parameters 179
_refine_ls_number_reflns 2914
_refine_ls_number_restraints 0
_refine_ls_restrained_S_all 0.931
_refine_ls_R_factor_all 0.0625
_refine_ls_R_factor_gt 0.0416
_refine_ls_shift/su_max 0.000
_refine_ls_shift/su_mean 0.000
_refine_ls_structure_factor_coef Fsqd
_refine_ls_weighting_details 'w=1/[\s^2^(Fo^2^)+(0.0456P)^2^+4.4999P] where P=(Fo^2^+2Fc^2^)/3'
_refine_ls_weighting_scheme calc
_refine_ls_wR_factor_gt 0.0926
_refine_ls_wR_factor_ref 0.1007
_reflns_Friedel_coverage 0.000
_reflns_Friedel_fraction_full .
_reflns_Friedel_fraction_max .
_reflns_number_gt 2265
_reflns_number_total 2914
_reflns_threshold_expression 'I > 2\s(I)'
_cod_data_source_file suppl_j_ncrs-2022-0305_suppl.cif
_cod_data_source_block 1
_cod_database_code 8107272
_shelx_space_group_comment
;
The symmetry employed for this shelxl refinement is uniquely defined
by the following loop, which should always be used as a source of
symmetry information in preference to the above space-group names.
They are only intended as comments.
;
_olex2_refinement_description
;
1. Shared sites
{C8, C8A}
2. Uiso/Uaniso restraints and constraints
Uanis(C8) = Uanis(C8A)
Uanis(C9) = Uanis(C9A)
3. Others
 Sof(C8A)=Sof(H8A1)=Sof(H8A2)=Sof(C9A)=Sof(H9A1)=Sof(H9A2)=1-FVAR(1)
 Sof(C8)=Sof(H8A)=Sof(H8B)=Sof(C9)=Sof(H9A)=Sof(H9B)=FVAR(1)
4.a Secondary CH2 refined with riding coordinates:
 C8(H8A,H8B), C8A(H8A1,H8A2), C9(H9A,H9B), C9A(H9A1,H9A2)
4.b Aromatic/amide H refined with riding coordinates:
 C3(H3), C4(H4), C6(H6), C7(H7)
4.c Idealised Me refined as rotating group:
 C10(H10A,H10B,H10C), C11(H11A,H11B,H11C)
;
_olex2_submission_special_instructions 'No special instructions were received'

loop_
_space_group_symop_operation_xyz
'x, y, z'
'-x, y+1/2, -z+1/2'
'-x, -y, -z'
'x, -y-1/2, z-1/2'

loop_
_atom_site_label
_atom_site_type_symbol
_atom_site_fract_x
_atom_site_fract_y
_atom_site_fract_z
_atom_site_U_iso_or_equiv
_atom_site_adp_type
_atom_site_occupancy
_atom_site_site_symmetry_order
_atom_site_calc_flag
_atom_site_refinement_flags_posn
_atom_site_refinement_flags_adp
_atom_site_refinement_flags_occupancy
_atom_site_disorder_assembly
_atom_site_disorder_group
Br1 Br 0.79555(7) 0.32320(4) 0.35604(2) 0.02832(17) Uani 1 1 d . . . . .
Ni1 Ni 0.72669(8) 0.66364(5) 0.68527(3) 0.02211(18) Uani 1 1 d . . . . .
S1 S 0.83064(19) 0.54942(12) 0.92133(6) 0.0337(3) Uani 1 1 d . . . . .
O1 O 0.7272(4) 0.5040(3) 0.65137(15) 0.0254(7) Uani 1 1 d . . . . .
N1 N 0.6960(5) 0.7339(3) 0.59691(19) 0.0250(8) Uani 1 1 d . . . . .
N2 N 0.7332(6) 0.8317(3) 0.7230(2) 0.0328(9) Uani 1 1 d . . . . .
N3 N 0.7594(6) 0.5990(3) 0.7776(2) 0.0300(9) Uani 1 1 d . . . . .
C1 C 0.7327(5) 0.5523(4) 0.5281(2) 0.0195(9) Uani 1 1 d . . . . .
C2 C 0.7402(6) 0.4689(4) 0.5864(2) 0.0212(9) Uani 1 1 d . . . . .
C3 C 0.7626(6) 0.3431(4) 0.5721(2) 0.0260(10) Uani 1 1 d . . . . .
H3 H 0.766580 0.285999 0.610077 0.031 Uiso 1 1 calc R U . . .
C4 C 0.7790(6) 0.2999(4) 0.5054(3) 0.0294(11) Uani 1 1 d . . . . .
H4 H 0.794446 0.214222 0.497460 0.035 Uiso 1 1 calc R U . . .
C5 C 0.7730(6) 0.3829(4) 0.4491(2) 0.0199(9) Uani 1 1 d . . . . .
C6 C 0.7493(6) 0.5063(4) 0.4593(2) 0.0211(9) Uani 1 1 d . . . . .
H6 H 0.744070 0.561228 0.420272 0.025 Uiso 1 1 calc R U . . .
C7 C 0.7045(6) 0.6804(4) 0.5367(2) 0.0225(9) Uani 1 1 d . . . . .
H7 H 0.690948 0.730284 0.495493 0.027 Uiso 1 1 calc R U . . .
C8 C 0.6552(10) 0.8667(4) 0.5991(3) 0.0452(14) Uani 0.710(9) 1 d . . P A 1
H8A H 0.516326 0.880792 0.600546 0.054 Uiso 0.710(9) 1 calc R U P A 1
H8B H 0.696421 0.907992 0.556726 0.054 Uiso 0.710(9) 1 calc R U P A 1
C8A C 0.6552(10) 0.8667(4) 0.5991(3) 0.0452(14) Uani 0.290(9) 1 d . . P A 2
H8A1 H 0.766691 0.912014 0.584008 0.054 Uiso 0.290(9) 1 calc R U P A 2
H8A2 H 0.544331 0.884700 0.564437 0.054 Uiso 0.290(9) 1 calc R U P A 2
C9 C 0.7626(11) 0.9157(6) 0.6635(4) 0.0329(15) Uani 0.710(9) 1 d . . P A 1
H9A H 0.716419 0.999463 0.673590 0.040 Uiso 0.710(9) 1 calc R U P A 1
H9B H 0.900525 0.920881 0.656821 0.040 Uiso 0.710(9) 1 calc R U P A 1
C9A C 0.618(3) 0.9090(15) 0.6609(9) 0.0329(15) Uani 0.290(9) 1 d . . P A 2
H9A1 H 0.479167 0.903094 0.665195 0.040 Uiso 0.290(9) 1 calc R U P A 2
H9A2 H 0.655577 0.996890 0.664988 0.040 Uiso 0.290(9) 1 calc R U P A 2
C10 C 0.5717(7) 0.8570(5) 0.7643(3) 0.0463(15) Uani 1 1 d . . . . .
H10A H 0.451329 0.846290 0.734245 0.069 Uiso 1 1 calc R U . . .
H10B H 0.580435 0.941903 0.781950 0.069 Uiso 1 1 calc R U . . .
H10C H 0.575326 0.799781 0.804255 0.069 Uiso 1 1 calc R U . . .
C11 C 0.9111(8) 0.8581(6) 0.7693(4) 0.061(2) Uani 1 1 d . . . . .
H11A H 0.909442 0.812333 0.813678 0.092 Uiso 1 1 calc R U . . .
H11B H 0.918916 0.946682 0.779435 0.092 Uiso 1 1 calc R U . . .
H11C H 1.022378 0.832835 0.745468 0.092 Uiso 1 1 calc R U . . .
C12 C 0.7881(7) 0.5785(4) 0.8374(2) 0.0257(10) Uani 1 1 d . . . . .

loop_
_atom_site_aniso_label
_atom_site_aniso_U_11
_atom_site_aniso_U_22
_atom_site_aniso_U_33
_atom_site_aniso_U_23
_atom_site_aniso_U_13
_atom_site_aniso_U_12
Br1 0.0317(3) 0.0288(3) 0.0254(3) -0.00544(19) 0.00758(19) 0.00022(19)
Ni1 0.0232(3) 0.0241(3) 0.0190(3) -0.0026(2) 0.0018(2) -0.0010(2)
S1 0.0487(8) 0.0329(6) 0.0195(6) -0.0011(5) 0.0032(5) 0.0005(5)
O1 0.0312(17) 0.0235(15) 0.0211(17) -0.0001(13) 0.0008(13) -0.0023(13)
N1 0.028(2) 0.0225(19) 0.025(2) 0.0008(16) 0.0046(16) -0.0001(16)
N2 0.042(2) 0.027(2) 0.030(2) -0.0041(17) 0.0058(19) 0.0000(18)
N3 0.036(2) 0.028(2) 0.025(2) -0.0045(17) 0.0031(18) -0.0002(17)
C1 0.0124(18) 0.020(2) 0.026(2) -0.0018(17) 0.0008(17) -0.0028(16)
C2 0.019(2) 0.022(2) 0.022(2) 0.0013(18) 0.0013(17) -0.0019(17)
C3 0.030(2) 0.026(2) 0.022(2) 0.0048(18) 0.0017(19) -0.0024(19)
C4 0.025(2) 0.027(2) 0.035(3) 0.000(2) 0.000(2) 0.0023(19)
C5 0.020(2) 0.024(2) 0.016(2) -0.0021(17) 0.0037(17) 0.0006(17)
C6 0.019(2) 0.026(2) 0.019(2) 0.0038(18) 0.0003(17) -0.0035(17)
C7 0.024(2) 0.024(2) 0.020(2) 0.0067(18) 0.0041(17) -0.0018(18)
C8 0.083(4) 0.021(2) 0.032(3) -0.004(2) 0.008(3) 0.005(3)
C8A 0.083(4) 0.021(2) 0.032(3) -0.004(2) 0.008(3) 0.005(3)
C9 0.039(4) 0.025(3) 0.036(4) -0.008(3) 0.009(3) 0.000(3)
C9A 0.039(4) 0.025(3) 0.036(4) -0.008(3) 0.009(3) 0.000(3)
C10 0.027(3) 0.050(3) 0.061(4) -0.030(3) 0.007(3) -0.001(2)
C11 0.027(3) 0.063(4) 0.095(5) -0.050(4) 0.012(3) -0.011(3)
C12 0.032(2) 0.022(2) 0.023(3) -0.0048(18) 0.006(2) -0.0013(19)

loop_
_atom_type_symbol
_atom_type_description
_atom_type_scat_dispersion_real
_atom_type_scat_dispersion_imag
_atom_type_scat_source
C C 0.0033 0.0016 'International Tables Vol C Tables 4.2.6.8 and 6.1.1.4'
H H 0.0000 0.0000 'International Tables Vol C Tables 4.2.6.8 and 6.1.1.4'
Br Br -0.2901 2.4595 'International Tables Vol C Tables 4.2.6.8 and 6.1.1.4'
N N 0.0061 0.0033 'International Tables Vol C Tables 4.2.6.8 and 6.1.1.4'
Ni Ni 0.3393 1.1124 'International Tables Vol C Tables 4.2.6.8 and 6.1.1.4'
O O 0.0106 0.0060 'International Tables Vol C Tables 4.2.6.8 and 6.1.1.4'
S S 0.1246 0.1234 'International Tables Vol C Tables 4.2.6.8 and 6.1.1.4'

loop_
_geom_angle_atom_site_label_1
_geom_angle_atom_site_label_2
_geom_angle_atom_site_label_3
_geom_angle
_geom_angle_site_symmetry_1
_geom_angle_site_symmetry_3
O1 Ni1 N2 178.27(16) . .
O1 Ni1 N3 88.44(15) . .
N1 Ni1 O1 94.22(15) . .
N1 Ni1 N2 86.90(16) . .
N1 Ni1 N3 177.34(17) . .
N3 Ni1 N2 90.44(16) . .
C2 O1 Ni1 127.3(3) . .
C7 N1 Ni1 127.8(3) . .
C7 N1 C8 119.5(4) . .
C7 N1 C8A 119.5(4) . .
C8 N1 Ni1 112.7(3) . .
C8A N1 Ni1 112.7(3) . .
C9 N2 Ni1 106.9(3) . .
C9 N2 C11 99.4(5) . .
C9A N2 Ni1 102.9(6) . .
C10 N2 Ni1 112.3(3) . .
C10 N2 C9 117.8(5) . .
C10 N2 C9A 86.4(7) . .
C10 N2 C11 107.2(4) . .
C11 N2 Ni1 112.7(3) . .
C11 N2 C9A 132.2(8) . .
C12 N3 Ni1 169.0(4) . .
C6 C1 C2 119.6(4) . .
C7 C1 C2 121.8(4) . .
C7 C1 C6 118.5(4) . .
O1 C2 C1 123.4(4) . .
O1 C2 C3 119.1(4) . .
C3 C2 C1 117.5(4) . .
C2 C3 H3 118.9 . .
C4 C3 C2 122.2(4) . .
C4 C3 H3 118.9 . .
C3 C4 H4 120.3 . .
C3 C4 C5 119.5(4) . .
C5 C4 H4 120.3 . .
C4 C5 Br1 119.7(3) . .
C6 C5 Br1 119.1(3) . .
C6 C5 C4 121.2(4) . .
C1 C6 H6 120.1 . .
C5 C6 C1 119.9(4) . .
C5 C6 H6 120.1 . .
N1 C7 C1 124.3(4) . .
N1 C7 H7 117.9 . .
C1 C7 H7 117.9 . .
N1 C8 H8A 110.3 . .
N1 C8 H8B 110.3 . .
N1 C8 C9 107.0(5) . .
H8A C8 H8B 108.6 . .
C9 C8 H8A 110.3 . .
C9 C8 H8B 110.3 . .
N1 C8A H8A1 108.5 . .
N1 C8A H8A2 108.5 . .
H8A1 C8A H8A2 107.5 . .
C9A C8A N1 115.1(8) . .
C9A C8A H8A1 108.5 . .
C9A C8A H8A2 108.5 . .
N2 C9 H9A 110.0 . .
N2 C9 H9B 110.0 . .
C8 C9 N2 108.4(5) . .
C8 C9 H9A 110.0 . .
C8 C9 H9B 110.0 . .
H9A C9 H9B 108.4 . .
N2 C9A H9A1 109.6 . .
N2 C9A H9A2 109.6 . .
C8A C9A N2 110.5(12) . .
C8A C9A H9A1 109.6 . .
C8A C9A H9A2 109.6 . .
H9A1 C9A H9A2 108.1 . .
N2 C10 H10A 109.5 . .
N2 C10 H10B 109.5 . .
N2 C10 H10C 109.5 . .
H10A C10 H10B 109.5 . .
H10A C10 H10C 109.5 . .
H10B C10 H10C 109.5 . .
N2 C11 H11A 109.5 . .
N2 C11 H11B 109.5 . .
N2 C11 H11C 109.5 . .
H11A C11 H11B 109.5 . .
H11A C11 H11C 109.5 . .
H11B C11 H11C 109.5 . .
N3 C12 S1 179.5(4) . .

loop_
_geom_bond_atom_site_label_1
_geom_bond_atom_site_label_2
_geom_bond_distance
_geom_bond_site_symmetry_2
Br1 C5 1.907(4) .
Ni1 O1 1.848(3) .
Ni1 N1 1.839(4) .
Ni1 N2 1.959(4) .
Ni1 N3 1.885(4) .
S1 C12 1.627(5) .
O1 C2 1.305(5) .
N1 C7 1.290(6) .
N1 C8 1.469(6) .
N1 C8A 1.469(6) .
N2 C9 1.484(8) .
N2 C9A 1.602(18) .
N2 C10 1.466(7) .
N2 C11 1.484(7) .
N3 C12 1.156(6) .
C1 C2 1.427(6) .
C1 C6 1.417(6) .
C1 C7 1.416(6) .
C2 C3 1.403(6) .
C3 H3 0.9500 .
C3 C4 1.368(7) .
C4 H4 0.9500 .
C4 C5 1.396(6) .
C5 C6 1.365(6) .
C6 H6 0.9500 .
C7 H7 0.9500 .
C8 H8A 0.9900 .
C8 H8B 0.9900 .
C8 C9 1.473(9) .
C8A H8A1 0.9900 .
C8A H8A2 0.9900 .
C8A C9A 1.310(17) .
C9 H9A 0.9900 .
C9 H9B 0.9900 .
C9A H9A1 0.9900 .
C9A H9A2 0.9900 .
C10 H10A 0.9800 .
C10 H10B 0.9800 .
C10 H10C 0.9800 .
C11 H11A 0.9800 .
C11 H11B 0.9800 .
C11 H11C 0.9800 .

loop_
_geom_torsion_atom_site_label_1
_geom_torsion_atom_site_label_2
_geom_torsion_atom_site_label_3
_geom_torsion_atom_site_label_4
_geom_torsion
_geom_torsion_site_symmetry_1
_geom_torsion_site_symmetry_2
_geom_torsion_site_symmetry_3
_geom_torsion_site_symmetry_4
Br1 C5 C6 C1 -179.9(3) . . . .
Ni1 O1 C2 C1 -8.0(6) . . . .
Ni1 O1 C2 C3 172.0(3) . . . .
Ni1 N1 C7 C1 2.7(6) . . . .
Ni1 N1 C8 C9 34.4(6) . . . .
Ni1 N1 C8A C9A -10.1(11) . . . .
Ni1 N2 C9 C8 37.0(6) . . . .
Ni1 N2 C9A C8A -36.6(13) . . . .
O1 Ni1 N1 C7 -9.0(4) . . . .
O1 Ni1 N1 C8 170.3(4) . . . .
O1 Ni1 N1 C8A 170.3(4) . . . .
O1 Ni1 N3 C12 163(2) . . . .
O1 C2 C3 C4 -179.3(4) . . . .
N1 Ni1 O1 C2 11.6(4) . . . .
N1 C8 C9 N2 -46.0(7) . . . .
N1 C8A C9A N2 31.2(15) . . . .
N2 Ni1 N1 C7 169.7(4) . . . .
N2 Ni1 N1 C8 -11.1(4) . . . .
N2 Ni1 N1 C8A -11.1(4) . . . .
N2 Ni1 N3 C12 -15(2) . . . .
N3 Ni1 O1 C2 -168.1(4) . . . .
C1 C2 C3 C4 0.7(6) . . . .
C2 C1 C6 C5 -0.2(6) . . . .
C2 C1 C7 N1 4.8(7) . . . .
C2 C3 C4 C5 -0.2(7) . . . .
C3 C4 C5 Br1 -179.9(3) . . . .
C3 C4 C5 C6 -0.6(7) . . . .
C4 C5 C6 C1 0.7(6) . . . .
C6 C1 C2 O1 179.5(4) . . . .
C6 C1 C2 C3 -0.5(6) . . . .
C6 C1 C7 N1 -176.7(4) . . . .
C7 N1 C8 C9 -146.2(5) . . . .
C7 N1 C8A C9A 169.3(10) . . . .
C7 C1 C2 O1 -2.0(6) . . . .
C7 C1 C2 C3 178.0(4) . . . .
C7 C1 C6 C5 -178.8(4) . . . .
C8 N1 C7 C1 -176.5(4) . . . .
C8A N1 C7 C1 -176.5(4) . . . .
C10 N2 C9 C8 -90.4(6) . . . .
C10 N2 C9A C8A -148.6(12) . . . .
C11 N2 C9 C8 154.4(5) . . . .
C11 N2 C9A C8A 101.3(12) . . . .
